data_4025423
loop_
_publ_author_name
'Chenyi Yi'
'Carmen Blum'
'Mario Lehmann'
'Stephan Keller'
'Shi-Xia Liu'
'Gabriela Frei'
'Antonia Neels'
'J\"urg Hauser'
'Stefan Sch\"urch'
'Silvio Decurtins'

_publ_section_title
;
 Versatile Strategy To Access Fully Functionalized Benzodifurans:
 Redox-Active Chromophores for the Construction of Extended \p-Conjugated
 Materials
;
_journal_name_full 'Journal of Organic Chemistry'
_journal_page_first 3350
_journal_page_last 3357
_journal_paper_doi 10.1021/jo100323s
_journal_volume 75
_journal_year 2010
_chemical_formula_moiety 'C16 H6 N4 O2, 2(C3 H7 N O)'
_chemical_formula_sum 'C22 H20 N6 O4'
_chemical_formula_weight 432.44
_chemical_name_systematic
;
 ?
;
_space_group_IT_number 14
_symmetry_cell_setting monoclinic
_symmetry_space_group_name_Hall '-P 2ybc'
_symmetry_space_group_name_H-M 'P 1 21/c 1'
_atom_sites_solution_hydrogens geom
_atom_sites_solution_primary direct
_atom_sites_solution_secondary difmap
_audit_creation_method SHELXL-97
_cell_angle_alpha 90.00
_cell_angle_beta 97.135(4)
_cell_angle_gamma 90.00
_cell_formula_units_Z 2
_cell_length_a 5.7405(15)
_cell_length_b 11.557(3)
_cell_length_c 16.173(4)
_cell_measurement_reflns_used 1090
_cell_measurement_temperature 123(2)
_cell_measurement_theta_max 23.780
_cell_measurement_theta_min 3.090
_cell_volume 1064.7(5)
_computing_cell_refinement 'SAINT (Bruker, 2003)'
_computing_data_collection 'SMART (Bruker, 2003)'
_computing_data_reduction 'SAINT (Bruker, 2003)'
_computing_structure_refinement 'SHELXL-97 (Sheldrick, 2008)'
_computing_structure_solution 'SHELXS (Sheldrick, 2008)'
_diffrn_ambient_temperature 123(2)
_diffrn_measured_fraction_theta_full 0.994
_diffrn_measured_fraction_theta_max 0.986
_diffrn_measurement_device_type 'Siemens SMART 1K CCD area-detector diffractometer '
_diffrn_measurement_method 'rotation method'
_diffrn_radiation_monochromator graphite
_diffrn_radiation_source 'fine-focus sealed tube'
_diffrn_radiation_type MoK\a
_diffrn_radiation_wavelength 0.71073
_diffrn_reflns_av_R_equivalents 0.0516
_diffrn_reflns_av_sigmaI/netI 0.0799
_diffrn_reflns_limit_h_max 3
_diffrn_reflns_limit_h_min -7
_diffrn_reflns_limit_k_max 14
_diffrn_reflns_limit_k_min -14
_diffrn_reflns_limit_l_max 20
_diffrn_reflns_limit_l_min -20
_diffrn_reflns_number 6186
_diffrn_reflns_theta_full 25.00
_diffrn_reflns_theta_max 26.37
_diffrn_reflns_theta_min 2.17
_exptl_absorpt_coefficient_mu 0.096
_exptl_absorpt_correction_type none
_exptl_crystal_colour gold
_exptl_crystal_density_diffrn 1.349
_exptl_crystal_density_method 'not measured'
_exptl_crystal_description plate
_exptl_crystal_F_000 452
_exptl_crystal_size_max 0.44
_exptl_crystal_size_mid 0.1
_exptl_crystal_size_min 0.04
_refine_diff_density_max 0.228
_refine_diff_density_min -0.195
_refine_diff_density_rms 0.050
_refine_ls_extinction_method none
_refine_ls_goodness_of_fit_ref 1.001
_refine_ls_hydrogen_treatment mixed
_refine_ls_matrix_type full
_refine_ls_number_parameters 150
_refine_ls_number_reflns 2146
_refine_ls_number_restraints 0
_refine_ls_restrained_S_all 1.001
_refine_ls_R_factor_all 0.1124
_refine_ls_R_factor_gt 0.0505
_refine_ls_shift/su_max 0.000
_refine_ls_shift/su_mean 0.000
_refine_ls_structure_factor_coef Fsqd
_refine_ls_weighting_details 'calc w=1/[\s^2^(Fo^2^)+(0.0591P)^2^+0.0678P] where P=(Fo^2^+2Fc^2^)/3'
_refine_ls_weighting_scheme calc
_refine_ls_wR_factor_gt 0.1084
_refine_ls_wR_factor_ref 0.1260
_reflns_number_gt 1239
_reflns_number_total 2146
_reflns_threshold_expression >2sigma(I)
_cod_data_source_file jo100323s_si_001.cif
_cod_data_source_block y259
_cod_database_code 4025423

loop_
_symmetry_equiv_pos_as_xyz
'x, y, z'
'-x, y+1/2, -z+1/2'
'-x, -y, -z'
'x, -y-1/2, z-1/2'

loop_
_atom_site_label
_atom_site_type_symbol
_atom_site_fract_x
_atom_site_fract_y
_atom_site_fract_z
_atom_site_U_iso_or_equiv
_atom_site_adp_type
_atom_site_occupancy
_atom_site_symmetry_multiplicity
_atom_site_calc_flag
_atom_site_refinement_flags
_atom_site_disorder_assembly
_atom_site_disorder_group
O3 O 0.8745(3) 0.22075(11) -0.04302(9) 0.0234(4) Uani 1 1 d . . .
N9 N 0.6044(4) 0.34728(15) -0.00239(12) 0.0306(5) Uani 1 1 d . . .
H9A H 0.6543 0.3975 -0.0371 0.037 Uiso 1 1 calc R . .
H9B H 0.4913 0.3665 0.0271 0.037 Uiso 1 1 calc R . .
C2 C 0.9498(4) 0.10760(18) -0.02480(13) 0.0218(6) Uani 1 1 d . . .
C1 C 0.8708(4) -0.05538(18) 0.06174(13) 0.0217(6) Uani 1 1 d . . .
C4 C 0.6991(4) 0.24309(19) 0.00545(13) 0.0244(6) Uani 1 1 d . . .
C5 C 0.6600(4) 0.14797(17) 0.05444(13) 0.0221(6) Uani 1 1 d . . .
C6 C 0.8223(4) 0.05911(18) 0.03438(13) 0.0206(5) Uani 1 1 d . . .
N11 N 0.3657(4) 0.15014(17) 0.16121(13) 0.0365(6) Uani 1 1 d . . .
C10 C 0.4980(5) 0.14645(18) 0.11287(15) 0.0262(6) Uani 1 1 d . . .
C7 C 0.7485(4) -0.11363(18) 0.12136(14) 0.0227(6) Uani 1 1 d . . .
C8 C 0.6541(5) -0.1663(2) 0.17053(15) 0.0308(6) Uani 1 1 d . . .
H8 H 0.5785 -0.2085 0.2100 0.037 Uiso 1 1 calc R . .
N21 N -0.0177(4) 0.46499(16) 0.17470(11) 0.0295(5) Uani 1 1 d . . .
C22 C 0.1081(5) 0.4070(2) 0.12594(15) 0.0297(6) Uani 1 1 d . . .
H22 H 0.071(4) 0.327(2) 0.1220(13) 0.036 Uiso 1 1 d . . .
O23 O 0.2629(3) 0.44854(13) 0.08757(10) 0.0334(5) Uani 1 1 d . . .
C24 C 0.0252(7) 0.5877(2) 0.1897(2) 0.0677(11) Uani 1 1 d . . .
H24A H 0.1898 0.6053 0.1847 0.102 Uiso 1 1 calc R . .
H24B H -0.0088 0.6075 0.2459 0.102 Uiso 1 1 calc R . .
H24C H -0.0767 0.6329 0.1486 0.102 Uiso 1 1 calc R . .
C26 C -0.2034(5) 0.4109(2) 0.21453(15) 0.0394(7) Uani 1 1 d . . .
H26A H -0.2000 0.3270 0.2058 0.059 Uiso 1 1 calc R . .
H26B H -0.3557 0.4416 0.1902 0.059 Uiso 1 1 calc R . .
H26C H -0.1795 0.4276 0.2744 0.059 Uiso 1 1 calc R . .

loop_
_atom_site_aniso_label
_atom_site_aniso_U_11
_atom_site_aniso_U_22
_atom_site_aniso_U_33
_atom_site_aniso_U_23
_atom_site_aniso_U_13
_atom_site_aniso_U_12
O3 0.0266(10) 0.0173(8) 0.0285(8) 0.0020(7) 0.0129(8) 0.0039(7)
N9 0.0360(14) 0.0203(11) 0.0398(12) 0.0038(9) 0.0213(11) 0.0044(10)
C2 0.0255(15) 0.0152(11) 0.0251(12) -0.0002(9) 0.0041(12) 0.0024(10)
C1 0.0221(14) 0.0209(12) 0.0224(11) -0.0007(9) 0.0044(11) -0.0003(11)
C4 0.0244(15) 0.0239(13) 0.0256(12) -0.0027(9) 0.0059(12) 0.0017(11)
C5 0.0236(14) 0.0195(11) 0.0246(12) -0.0016(9) 0.0090(11) 0.0000(11)
C6 0.0211(14) 0.0194(11) 0.0221(11) -0.0014(9) 0.0057(11) 0.0008(10)
N11 0.0420(15) 0.0292(12) 0.0423(12) 0.0019(10) 0.0207(13) 0.0021(11)
C10 0.0299(15) 0.0201(12) 0.0296(13) 0.0007(10) 0.0076(13) -0.0013(12)
C7 0.0245(15) 0.0174(11) 0.0266(12) -0.0012(10) 0.0050(12) 0.0027(11)
C8 0.0332(17) 0.0284(13) 0.0333(13) 0.0034(11) 0.0135(13) 0.0011(12)
N21 0.0303(13) 0.0279(11) 0.0328(11) 0.0035(9) 0.0138(11) 0.0046(10)
C22 0.0287(16) 0.0263(14) 0.0343(13) 0.0019(11) 0.0040(13) 0.0011(13)
O23 0.0352(11) 0.0269(9) 0.0411(10) 0.0039(7) 0.0175(9) 0.0062(8)
C24 0.097(3) 0.0289(16) 0.091(2) -0.0027(15) 0.064(2) 0.0029(17)
C26 0.0285(16) 0.0483(17) 0.0428(15) 0.0006(13) 0.0101(14) -0.0032(14)

loop_
_atom_type_symbol
_atom_type_description
_atom_type_scat_dispersion_real
_atom_type_scat_dispersion_imag
_atom_type_scat_source
C C 0.0033 0.0016 'International Tables Vol C Tables 4.2.6.8 and 6.1.1.4'
H H 0.0000 0.0000 'International Tables Vol C Tables 4.2.6.8 and 6.1.1.4'
N N 0.0061 0.0033 'International Tables Vol C Tables 4.2.6.8 and 6.1.1.4'
O O 0.0106 0.0060 'International Tables Vol C Tables 4.2.6.8 and 6.1.1.4'

loop_
_geom_angle_atom_site_label_1
_geom_angle_atom_site_label_2
_geom_angle_atom_site_label_3
_geom_angle
_geom_angle_site_symmetry_1
_geom_angle_site_symmetry_3
_geom_angle_publ_flag
C4 O3 C2 106.55(17) . . ?
C4 N9 H9A 120.0 . . ?
C4 N9 H9B 120.0 . . ?
H9A N9 H9B 120.0 . . ?
C1 C2 C6 126.9(2) 3_755 . ?
C1 C2 O3 122.81(19) 3_755 . ?
C6 C2 O3 110.25(19) . . ?
C2 C1 C6 113.55(19) 3_755 . ?
C2 C1 C7 122.5(2) 3_755 . ?
C6 C1 C7 124.0(2) . . ?
N9 C4 O3 115.99(19) . . ?
N9 C4 C5 133.0(2) . . ?
O3 C4 C5 110.97(19) . . ?
C4 C5 C10 124.1(2) . . ?
C4 C5 C6 106.2(2) . . ?
C10 C5 C6 129.69(19) . . ?
C2 C6 C1 119.5(2) . . ?
C2 C6 C5 106.01(19) . . ?
C1 C6 C5 134.5(2) . . ?
N11 C10 C5 177.2(2) . . ?
C8 C7 C1 176.9(2) . . ?
C7 C8 H8 180.0 . . ?
C22 N21 C24 120.1(2) . . ?
C22 N21 C26 122.2(2) . . ?
C24 N21 C26 117.6(2) . . ?
O23 C22 N21 125.6(2) . . ?
O23 C22 H22 120.8(14) . . ?
N21 C22 H22 113.6(14) . . ?
N21 C24 H24A 109.5 . . ?
N21 C24 H24B 109.5 . . ?
H24A C24 H24B 109.5 . . ?
N21 C24 H24C 109.5 . . ?
H24A C24 H24C 109.5 . . ?
H24B C24 H24C 109.5 . . ?
N21 C26 H26A 109.5 . . ?
N21 C26 H26B 109.5 . . ?
H26A C26 H26B 109.5 . . ?
N21 C26 H26C 109.5 . . ?
H26A C26 H26C 109.5 . . ?
H26B C26 H26C 109.5 . . ?

loop_
_geom_bond_atom_site_label_1
_geom_bond_atom_site_label_2
_geom_bond_distance
_geom_bond_site_symmetry_2
_geom_bond_publ_flag
O3 C4 1.375(3) . ?
O3 C2 1.397(2) . ?
N9 C4 1.321(3) . ?
N9 H9A 0.8800 . ?
N9 H9B 0.8800 . ?
C2 C1 1.391(3) 3_755 ?
C2 C6 1.393(3) . ?
C1 C2 1.391(3) 3_755 ?
C1 C6 1.412(3) . ?
C1 C7 1.430(3) . ?
C4 C5 1.390(3) . ?
C5 C10 1.406(3) . ?
C5 C6 1.450(3) . ?
N11 C10 1.157(3) . ?
C7 C8 1.185(3) . ?
C8 H8 0.9500 . ?
N21 C22 1.317(3) . ?
N21 C24 1.454(3) . ?
N21 C26 1.453(3) . ?
C22 O23 1.242(3) . ?
C22 H22 0.95(2) . ?
C24 H24A 0.9800 . ?
C24 H24B 0.9800 . ?
C24 H24C 0.9800 . ?
C26 H26A 0.9800 . ?
C26 H26B 0.9800 . ?
C26 H26C 0.9800 . ?

loop_
_geom_hbond_atom_site_label_D
_geom_hbond_atom_site_label_H
_geom_hbond_atom_site_label_A
_geom_hbond_distance_DH
_geom_hbond_distance_HA
_geom_hbond_distance_DA
_geom_hbond_angle_DHA
_geom_hbond_site_symmetry_A
N9 H9A O23 0.88 2.04 2.882(2) 160.4 3_665
N9 H9B O23 0.88 1.97 2.835(3) 165.8 .

loop_
_geom_torsion_atom_site_label_1
_geom_torsion_atom_site_label_2
_geom_torsion_atom_site_label_3
_geom_torsion_atom_site_label_4
_geom_torsion
_geom_torsion_site_symmetry_1
_geom_torsion_site_symmetry_2
_geom_torsion_site_symmetry_3
_geom_torsion_site_symmetry_4
_geom_torsion_publ_flag
C4 O3 C2 C1 -179.2(2) . . . 3_755 ?
C4 O3 C2 C6 0.2(2) . . . . ?
C2 O3 C4 N9 179.6(2) . . . . ?
C2 O3 C4 C5 0.2(2) . . . . ?
N9 C4 C5 C10 -2.0(4) . . . . ?
O3 C4 C5 C10 177.3(2) . . . . ?
N9 C4 C5 C6 -179.8(2) . . . . ?
O3 C4 C5 C6 -0.5(3) . . . . ?
C1 C2 C6 C1 -0.6(4) 3_755 . . . ?
O3 C2 C6 C1 179.99(19) . . . . ?
C1 C2 C6 C5 178.8(2) 3_755 . . . ?
O3 C2 C6 C5 -0.5(2) . . . . ?
C2 C1 C6 C2 0.6(3) 3_755 . . . ?
C7 C1 C6 C2 -179.2(2) . . . . ?
C2 C1 C6 C5 -178.7(2) 3_755 . . . ?
C7 C1 C6 C5 1.5(4) . . . . ?
C4 C5 C6 C2 0.6(2) . . . . ?
C10 C5 C6 C2 -177.1(2) . . . . ?
C4 C5 C6 C1 180.0(2) . . . . ?
C10 C5 C6 C1 2.3(4) . . . . ?
C24 N21 C22 O23 -2.2(4) . . . . ?
C26 N21 C22 O23 177.1(2) . . . . ?
